data_7134043
loop_
_publ_author_name
'Deblonde, Gauthier J.-P.'
'Colliard, Ian'

_publ_section_title
;
 Isolation and characterization of a new polyoxometalate ligand,
 H3SbW14O5010-, and its interactions with f-elements.
;
_journal_name_full 'Chemical Communications'
_journal_paper_doi 10.1039/D4CC05558F
_journal_year 2025
_chemical_formula_moiety 'H3 O50 Sb W14, 10(Cs), 3(O)'
_chemical_formula_sum 'Cs10 H3 O53 Sb W14'
_chemical_formula_weight 4875.76
_space_group_crystal_system orthorhombic
_space_group_IT_number 19
_space_group_name_Hall 'P 2ac 2ab'
_space_group_name_H-M_alt 'P 21 21 21'
_atom_sites_solution_hydrogens geom
_audit_creation_date 2024-05-13
_audit_creation_method
;
Olex2 1.5
(compiled 2024.02.16 svn.r378c4104 for OlexSys, GUI svn.r6928)
;
_audit_update_record
;
2024-08-07 deposited with the CCDC.	2024-12-10 downloaded from the CCDC.
;
_cell_angle_alpha 90
_cell_angle_beta 90
_cell_angle_gamma 90
_cell_formula_units_Z 4
_cell_length_a 16.2565(5)
_cell_length_b 18.2879(5)
_cell_length_c 22.2320(6)
_cell_measurement_reflns_used 28428
_cell_measurement_temperature 298
_cell_measurement_theta_max 31.7790
_cell_measurement_theta_min 3.6940
_cell_volume 6609.5(3)
_computing_cell_refinement 'CrysAlisPro 1.171.41.81a (Rigaku OD, 2020)'
_computing_data_collection 'CrysAlisPro 1.171.41.81a (Rigaku OD, 2020)'
_computing_data_reduction 'CrysAlisPro 1.171.41.81a (Rigaku OD, 2020)'
_computing_molecular_graphics 'Olex2 1.5 (Dolomanov et al., 2009)'
_computing_publication_material 'Olex2 1.5 (Dolomanov et al., 2009)'
_computing_structure_refinement 'SHELXL 2019/3 (Sheldrick, 2015)'
_computing_structure_solution 'SHELXT 2018/2 (Sheldrick, 2018)'
_diffrn_ambient_temperature 298.00
_diffrn_detector_area_resol_mean 5.8140
_diffrn_detector_type 'Pilatus 300K'
_diffrn_measured_fraction_theta_full 0.996
_diffrn_measured_fraction_theta_max 0.883
_diffrn_measurement_details
;
List of Runs (angles in degrees, time in seconds):

  # Type    Start    End  Width  t~exp~   \w     \q     \k     \f   Frames
#--------------------------------------------------------------------------
  1  \w    -69.00 -17.00   0.50    9.00    --    3.37 -60.00 -49.00  104
  2  \w    -16.00  71.00   0.50    9.00    --    3.37  60.00  90.00  174
  3  \w    -11.00  40.00   0.50    9.00    --    3.37 -99.00-120.00  102
  4  \w    -12.00  37.00   0.50    9.00    --    3.37 -99.00 150.00   98
  5  \w    -11.00  40.00   0.50    9.00    --    3.37 -99.00 -60.00  102
  6  \w    -12.00  35.00   0.50    9.00    --    3.37 -99.00-180.00   94
  7  \w      4.00  40.00   0.50    9.00    --    3.37 -99.00 -30.00   72
  8  \w      9.00  34.00   0.50    9.00    --    3.37  19.00   0.00   50
  9  \w     58.00  83.00   0.50    9.00    --    3.37  19.00   0.00   50
 10  \w     12.00  37.00   0.50    9.00    --    3.37  57.00  90.00   50
 11  \w     -2.00  23.00   0.50    9.00    --    3.37 -60.00 -49.00   50
;
_diffrn_measurement_device 'four-circle diffractometer'
_diffrn_measurement_device_type 'ROD, Synergy Custom DW system, Pilatus 300K'
_diffrn_measurement_method '\w scans'
_diffrn_radiation_type MoK\a
_diffrn_radiation_wavelength 0.71073
_diffrn_reflns_av_R_equivalents 0.0874
_diffrn_reflns_av_unetI/netI 0.0574
_diffrn_reflns_Laue_measured_fraction_full 0.996
_diffrn_reflns_Laue_measured_fraction_max 0.883
_diffrn_reflns_limit_h_max 22
_diffrn_reflns_limit_h_min -22
_diffrn_reflns_limit_k_max 26
_diffrn_reflns_limit_k_min -25
_diffrn_reflns_limit_l_max 32
_diffrn_reflns_limit_l_min -31
_diffrn_reflns_number 108623
_diffrn_reflns_point_group_measured_fraction_full 0.997
_diffrn_reflns_point_group_measured_fraction_max 0.843
_diffrn_reflns_theta_full 25.242
_diffrn_reflns_theta_max 31.931
_diffrn_reflns_theta_min 3.465
_exptl_absorpt_coefficient_mu 30.171
_exptl_absorpt_correction_T_max 1.00000
_exptl_absorpt_correction_T_min 0.18175
_exptl_absorpt_correction_type multi-scan
_exptl_absorpt_process_details
;
CrysAlisPro 1.171.41.81a (Rigaku Oxford Diffraction, 2020)
Empirical absorption correction using spherical harmonics,
implemented in SCALE3 ABSPACK scaling algorithm.
;
_exptl_crystal_colour 'clear colourless'
_exptl_crystal_colour_lustre clear
_exptl_crystal_colour_primary colourless
_exptl_crystal_density_diffrn 4.898
_exptl_crystal_description needle
_exptl_crystal_F_000 8248
_exptl_crystal_size_max 0.05
_exptl_crystal_size_mid 0.01
_exptl_crystal_size_min 0.01
_refine_diff_density_max 4.674
_refine_diff_density_min -5.283
_refine_diff_density_rms 0.500
_refine_ls_abs_structure_details
;
 Flack x determined using 6493 quotients [(I+)-(I-)]/[(I+)+(I-)]
 (Parsons, Flack and Wagner, Acta Cryst. B69 (2013) 249-259).
;
_refine_ls_abs_structure_Flack 0.183(5)
_refine_ls_extinction_method none
_refine_ls_goodness_of_fit_ref 1.042
_refine_ls_hydrogen_treatment constr
_refine_ls_matrix_type full
_refine_ls_number_parameters 690
_refine_ls_number_reflns 19244
_refine_ls_number_restraints 0
_refine_ls_restrained_S_all 1.042
_refine_ls_R_factor_all 0.0604
_refine_ls_R_factor_gt 0.0489
_refine_ls_shift/su_max 0.001
_refine_ls_shift/su_mean 0.000
_refine_ls_structure_factor_coef Fsqd
_refine_ls_weighting_details 'w=1/[\s^2^(Fo^2^)+(0.0763P)^2^+108.1264P] where P=(Fo^2^+2Fc^2^)/3'
_refine_ls_weighting_scheme calc
_refine_ls_wR_factor_gt 0.1286
_refine_ls_wR_factor_ref 0.1346
_reflns_Friedel_coverage 0.768
_reflns_Friedel_fraction_full 0.998
_reflns_Friedel_fraction_max 0.795
_reflns_number_gt 16504
_reflns_number_total 19244
_reflns_threshold_expression 'I > 2\s(I)'
_cod_data_source_file d4cc05558f2.cif
_cod_data_source_block sbw14-cs
_cod_database_code 7134043
_shelx_shelxl_version_number 2019/3
_shelx_space_group_comment
;
The symmetry employed for this shelxl refinement is uniquely defined
by the following loop, which should always be used as a source of
symmetry information in preference to the above space-group names.
They are only intended as comments.
;
_shelx_estimated_absorpt_t_max 0.752
_shelx_estimated_absorpt_t_min 0.314
_olex2_refinement_description
;
1. Fixed Uiso
 At 1.5 times of:
  All O(H) groups
2. Others
 Fixed Sof: Cs9(0.25) Cs5(0.25) Cs11(0.25) Cs3(0.25)
3.a Ternary CH refined with riding coordinates:
 O8(H8)
;
_smtbx_masks_void_probe_radius 1.2
_smtbx_masks_void_truncation_radius 1.2
_olex2_submission_special_instructions 'No special instructions were received'
_oxdiff_exptl_absorpt_empirical_details
;
Empirical correction (ABSPACK) includes:
- Absorption correction using spherical harmonics
- Frame scaling
;

loop_
_space_group_symop_operation_xyz
'x, y, z'
'-x+1/2, -y, z+1/2'
'-x, y+1/2, -z+1/2'
'x+1/2, -y+1/2, -z'

loop_
_atom_site_label
_atom_site_type_symbol
_atom_site_fract_x
_atom_site_fract_y
_atom_site_fract_z
_atom_site_U_iso_or_equiv
_atom_site_adp_type
_atom_site_occupancy
_atom_site_site_symmetry_order
_atom_site_calc_flag
_atom_site_refinement_flags_posn
_atom_site_refinement_flags_adp
_atom_site_refinement_flags_occupancy
_atom_site_disorder_assembly
_atom_site_disorder_group
W1 W 0.63604(6) 0.39997(4) 0.53576(4) 0.02127(17) Uani 1 1 d . . . . .
W4 W 0.74910(6) 0.66881(5) 0.61919(4) 0.02203(17) Uani 1 1 d . . . . .
W6 W 0.32914(6) 0.44110(5) 0.69217(4) 0.02378(18) Uani 1 1 d . . . . .
W8 W 0.69741(6) 0.57586(5) 0.47149(4) 0.02277(18) Uani 1 1 d . . . . .
W10 W 0.90681(6) 0.57543(5) 0.54022(4) 0.02325(18) Uani 1 1 d . . . . .
W12 W 0.47253(6) 0.32533(5) 0.60296(4) 0.02291(18) Uani 1 1 d . . . . .
W14 W 0.48545(6) 0.50659(5) 0.77303(4) 0.02396(18) Uani 1 1 d . . . . .
W7 W 0.62985(6) 0.38962(5) 0.68595(4) 0.02323(18) Uani 1 1 d . . . . .
W2 W 0.69662(6) 0.55756(5) 0.75649(4) 0.02492(18) Uani 1 1 d . . . . .
W9 W 0.49021(6) 0.52218(5) 0.45410(4) 0.02403(18) Uani 1 1 d . . . . .
W5 W 0.36439(7) 0.62370(5) 0.69868(4) 0.02651(19) Uani 1 1 d . . . . .
W11 W 0.32850(6) 0.45248(5) 0.52549(4) 0.02714(19) Uani 1 1 d . . . . .
W3 W 0.90662(6) 0.56662(6) 0.68845(4) 0.0288(2) Uani 1 1 d . . . . .
W13 W 0.37004(7) 0.63477(5) 0.53508(5) 0.0283(2) Uani 1 1 d . . . . .
Sb1 Sb 0.52545(8) 0.54001(7) 0.61423(6) 0.0174(2) Uani 1 1 d . . . . .
Cs1 Cs 0.85879(12) 0.41416(9) 0.42548(8) 0.0364(3) Uani 1 1 d . . . . .
Cs4 Cs 0.38700(13) 0.83643(11) 0.63208(8) 0.0431(4) Uani 1 1 d . . . . .
Cs6 Cs 0.85466(14) 0.39417(13) 0.79842(9) 0.0509(5) Uani 1 1 d . . . . .
Cs8 Cs 0.58652(14) 0.74664(11) 0.74367(9) 0.0479(5) Uani 1 1 d . . . . .
Cs10 Cs 0.60991(15) 0.36892(13) 0.36007(9) 0.0536(5) Uani 1 1 d . . . . .
Cs12 Cs 0.6039(2) 0.76609(17) 0.49491(18) 0.0846(9) Uani 1 1 d . . . . .
Cs13 Cs 0.6786(3) 0.18820(16) 0.62457(15) 0.0998(14) Uani 1 1 d . . . . .
Cs7 Cs 0.11105(19) 0.5119(2) 0.46374(17) 0.0856(10) Uani 1 1 d . . . . .
Cs2 Cs 0.1100(3) 0.4954(4) 0.7621(2) 0.144(2) Uani 1 1 d . . . . .
Cs9 Cs 0.0940(7) 0.4118(10) 0.6145(7) 0.095(4) Uani 0.25 1 d . . P . .
O1 O 0.6914(10) 0.6382(9) 0.5532(7) 0.024(3) Uani 1 1 d . . . . .
O4 O 0.3972(10) 0.4578(8) 0.4558(7) 0.024(3) Uiso 1 1 d . . . . .
O6 O 0.8505(10) 0.6818(8) 0.5617(7) 0.023(3) Uani 1 1 d . . . . .
O8 O 0.8132(9) 0.5596(8) 0.6137(7) 0.022(3) Uani 1 1 d . . . . .
H8 H 0.778651 0.515695 0.611840 0.033 Uiso 1 1 calc R U . . .
O10 O 0.5529(10) 0.4403(8) 0.4819(7) 0.023(3) Uani 1 1 d . . . . .
O12 O 0.4382(10) 0.5228(8) 0.6784(7) 0.021(3) Uani 1 1 d . . . . .
O14 O 0.4059(10) 0.3675(8) 0.6642(7) 0.023(3) Uiso 1 1 d . . . . .
O16 O 0.5773(10) 0.5838(9) 0.4813(8) 0.025(3) Uani 1 1 d . . . . .
O18 O 0.6800(9) 0.4899(9) 0.5402(7) 0.023(3) Uani 1 1 d . . . . .
O20 O 0.5480(12) 0.4236(10) 0.7409(7) 0.028(3) Uani 1 1 d . . . . .
O22 O 0.6785(11) 0.4816(9) 0.6862(7) 0.027(3) Uani 1 1 d . . . . .
O24 O 0.8127(12) 0.5481(10) 0.7377(8) 0.032(4) Uani 1 1 d . . . . .
O26 O 0.8482(12) 0.6729(10) 0.6777(8) 0.033(4) Uani 1 1 d . . . . .
O28 O 0.5094(13) 0.5174(12) 0.3798(9) 0.040(4) Uani 1 1 d . . . . .
O30 O 0.2906(12) 0.5482(10) 0.5182(8) 0.033(4) Uiso 1 1 d . . . . .
O32 O 0.5555(10) 0.3158(9) 0.5452(7) 0.024(3) Uani 1 1 d . . . . .
O34 O 0.7220(13) 0.7617(10) 0.6241(9) 0.038(5) Uani 1 1 d . . . . .
O36 O 0.6969(11) 0.5084(9) 0.4151(7) 0.026(3) Uani 1 1 d . . . . .
O38 O 0.6901(10) 0.6270(9) 0.6790(6) 0.022(3) Uani 1 1 d . . . . .
O40 O 0.7040(13) 0.6376(11) 0.8031(9) 0.036(4) Uani 1 1 d . . . . .
O42 O 0.4197(12) 0.6066(10) 0.4564(8) 0.033(4) Uiso 1 1 d . . . . .
O44 O 0.6915(13) 0.3413(10) 0.7328(8) 0.034(4) Uani 1 1 d . . . . .
O46 O 0.3286(13) 0.6202(10) 0.6159(9) 0.036(4) Uani 1 1 d . . . . .
O48 O 0.4403(9) 0.5309(8) 0.5491(7) 0.020(3) Uani 1 1 d . . . . .
O50 O 0.7007(11) 0.3543(10) 0.4843(8) 0.030(4) Uani 1 1 d . . . . .
O25 O 0.8130(10) 0.5658(9) 0.4899(8) 0.026(3) Uani 1 1 d . . . . .
O13 O 0.9634(11) 0.5956(10) 0.6151(7) 0.029(3) Uani 1 1 d . . . . .
O27 O 0.5514(9) 0.4326(7) 0.6081(7) 0.019(3) Uani 1 1 d . . . . .
O7 O 0.5559(10) 0.3082(8) 0.6647(8) 0.024(3) Uani 1 1 d . . . . .
O29 O 0.7029(13) 0.6554(12) 0.4274(8) 0.038(4) Uani 1 1 d . . . . .
O15 O 0.5768(11) 0.5648(10) 0.7495(8) 0.031(4) Uani 1 1 d . . . . .
O31 O 0.4549(12) 0.6845(10) 0.5558(9) 0.034(4) Uani 1 1 d . . . . .
O2 O 0.4043(11) 0.3734(10) 0.5465(7) 0.029(4) Uani 1 1 d . . . . .
O33 O 0.3910(11) 0.4404(10) 0.7655(7) 0.030(4) Uani 1 1 d . . . . .
O17 O 0.9742(13) 0.6213(9) 0.4902(8) 0.034(4) Uani 1 1 d . . . . .
O35 O 0.4122(10) 0.5871(9) 0.7755(7) 0.025(3) Uani 1 1 d . . . . .
O9 O 0.6869(11) 0.3657(9) 0.6097(7) 0.026(3) Uani 1 1 d . . . . .
O37 O 0.3025(14) 0.6981(12) 0.5078(10) 0.044(5) Uiso 1 1 d . . . . .
O19 O 0.6959(13) 0.4865(11) 0.8083(8) 0.036(4) Uani 1 1 d . . . . .
O39 O 0.2883(11) 0.5321(9) 0.7109(9) 0.030(4) Uani 1 1 d . . . . .
O5 O 0.4492(14) 0.6786(13) 0.6843(10) 0.045(5) Uani 1 1 d . . . . .
O41 O 0.3033(10) 0.4545(10) 0.6092(8) 0.031(4) Uani 1 1 d . . . . .
O21 O 0.2443(15) 0.4004(11) 0.4983(11) 0.047(5) Uani 1 1 d . . . . .
O43 O 0.4999(13) 0.4998(11) 0.8491(9) 0.039(4) Uani 1 1 d . . . . .
O11 O 0.9762(13) 0.6023(17) 0.7401(9) 0.054(6) Uani 1 1 d . . . . .
O45 O 0.4346(15) 0.2357(10) 0.6046(12) 0.052(6) Uani 1 1 d . . . . .
O23 O 0.2463(12) 0.3843(12) 0.7155(9) 0.040(5) Uani 1 1 d . . . . .
O47 O 0.9362(18) 0.4761(13) 0.6878(10) 0.054(6) Uani 1 1 d . . . . .
O3 O 0.9371(13) 0.4846(15) 0.5357(10) 0.049(6) Uani 1 1 d . . . . .
O49 O 0.2927(15) 0.6833(13) 0.7301(12) 0.059(7) Uani 1 1 d . . . . .
Cs5 Cs 0.8819(11) 0.3476(6) 0.6096(8) 0.098(4) Uani 0.25 1 d . . P . .
Cs11 Cs 0.6440(14) 0.9288(12) 0.5691(13) 0.155(10) Uani 0.25 1 d . . P . .
Cs3 Cs 0.2738(14) 0.5821(11) 0.3664(7) 0.139(9) Uani 0.25 1 d . . P . .
O52 O 0.2226(14) 0.2842(12) 0.5958(10) 0.044(5) Uiso 1 1 d . . . . .
O51 O 0.1462(18) 0.5589(15) 0.6100(13) 0.065(7) Uiso 1 1 d . . . . .
O53 O 0.5413(11) 0.7504(10) 0.4402(8) 0.030(4) Uiso 1 1 d . . . . .

loop_
_atom_site_aniso_label
_atom_site_aniso_U_11
_atom_site_aniso_U_22
_atom_site_aniso_U_33
_atom_site_aniso_U_23
_atom_site_aniso_U_13
_atom_site_aniso_U_12
W1 0.0246(4) 0.0204(4) 0.0188(4) 0.0001(3) 0.0035(3) 0.0016(3)
W4 0.0247(4) 0.0229(4) 0.0185(4) -0.0007(3) 0.0051(3) -0.0007(3)
W6 0.0224(4) 0.0245(4) 0.0245(4) 0.0010(3) 0.0047(3) -0.0030(3)
W8 0.0234(4) 0.0272(4) 0.0176(4) 0.0014(3) 0.0025(3) -0.0024(3)
W10 0.0201(4) 0.0288(4) 0.0208(4) 0.0000(3) 0.0032(3) -0.0010(3)
W12 0.0265(4) 0.0175(4) 0.0247(4) 0.0000(3) 0.0030(3) -0.0025(3)
W14 0.0236(4) 0.0326(4) 0.0157(4) 0.0014(3) 0.0024(3) -0.0014(3)
W7 0.0260(5) 0.0239(4) 0.0197(4) 0.0027(3) -0.0024(3) 0.0033(3)
W2 0.0257(5) 0.0331(4) 0.0160(4) 0.0008(3) -0.0001(3) -0.0035(3)
W9 0.0231(4) 0.0315(4) 0.0174(4) 0.0011(3) -0.0018(3) -0.0003(3)
W5 0.0309(5) 0.0217(4) 0.0269(5) -0.0009(3) 0.0054(4) 0.0021(3)
W11 0.0226(5) 0.0326(5) 0.0262(5) 0.0007(3) -0.0037(4) -0.0039(3)
W3 0.0213(4) 0.0445(5) 0.0207(4) 0.0027(4) -0.0017(3) 0.0016(4)
W13 0.0304(5) 0.0262(4) 0.0282(5) 0.0050(3) 0.0016(4) 0.0053(4)
Sb1 0.0178(6) 0.0183(6) 0.0162(6) 0.0000(4) 0.0013(5) -0.0004(4)
Cs1 0.0434(9) 0.0356(8) 0.0303(8) -0.0076(6) 0.0011(7) 0.0037(7)
Cs4 0.0498(11) 0.0447(9) 0.0349(9) 0.0030(7) -0.0037(7) 0.0065(8)
Cs6 0.0465(12) 0.0669(13) 0.0393(10) 0.0075(9) -0.0031(8) -0.0019(9)
Cs8 0.0492(11) 0.0484(10) 0.0462(11) -0.0243(8) -0.0004(9) 0.0038(8)
Cs10 0.0655(14) 0.0637(13) 0.0315(9) -0.0093(8) -0.0012(9) -0.0016(10)
Cs12 0.079(2) 0.0618(16) 0.113(3) 0.0076(16) 0.0137(18) 0.0235(14)
Cs13 0.160(4) 0.0555(15) 0.084(2) 0.0169(13) 0.058(2) 0.0421(18)
Cs7 0.0589(17) 0.107(2) 0.091(2) -0.0236(19) -0.0136(15) 0.0215(16)
Cs2 0.075(2) 0.259(7) 0.098(3) 0.053(4) 0.021(2) 0.073(3)
Cs9 0.046(6) 0.160(14) 0.080(8) -0.019(9) -0.006(6) 0.024(7)
O1 0.026(9) 0.028(8) 0.020(7) -0.002(6) -0.002(6) 0.004(6)
O6 0.020(8) 0.023(7) 0.027(8) 0.002(6) 0.007(6) 0.007(6)
O8 0.019(7) 0.029(7) 0.017(7) -0.001(6) 0.008(6) -0.008(6)
O10 0.023(8) 0.018(7) 0.029(8) 0.006(6) -0.002(6) 0.008(6)
O12 0.024(8) 0.025(7) 0.015(7) -0.002(5) 0.006(6) -0.001(6)
O16 0.021(8) 0.025(8) 0.029(8) 0.004(6) 0.003(6) -0.007(6)
O18 0.013(7) 0.030(8) 0.026(8) -0.007(6) 0.000(6) 0.009(6)
O20 0.039(10) 0.035(8) 0.010(7) 0.001(6) -0.003(6) 0.000(7)
O22 0.035(10) 0.024(8) 0.021(8) -0.004(6) -0.007(7) -0.002(6)
O24 0.032(10) 0.039(9) 0.025(8) 0.011(7) -0.004(7) 0.001(7)
O26 0.038(11) 0.031(9) 0.029(9) -0.008(7) -0.002(7) -0.014(7)
O28 0.046(12) 0.053(12) 0.022(9) -0.008(8) -0.003(8) -0.007(9)
O32 0.023(8) 0.025(7) 0.023(8) 0.004(6) 0.006(6) -0.003(6)
O34 0.043(11) 0.034(9) 0.037(11) -0.001(7) 0.025(9) -0.006(8)
O36 0.028(9) 0.034(8) 0.017(7) -0.015(6) 0.009(6) 0.000(7)
O38 0.022(8) 0.037(8) 0.008(6) -0.005(5) 0.008(5) -0.008(6)
O40 0.036(11) 0.039(10) 0.032(10) -0.010(7) -0.003(8) -0.003(8)
O44 0.040(11) 0.036(9) 0.025(9) 0.012(7) 0.010(8) 0.006(8)
O46 0.046(11) 0.036(9) 0.027(9) 0.011(7) 0.018(8) 0.014(8)
O48 0.012(7) 0.022(7) 0.025(8) 0.001(6) -0.004(6) -0.001(5)
O50 0.030(9) 0.035(9) 0.025(8) -0.002(6) 0.006(7) 0.014(7)
O25 0.016(8) 0.030(8) 0.032(9) 0.011(6) 0.010(6) 0.002(6)
O13 0.034(9) 0.041(9) 0.012(7) 0.000(6) -0.001(7) -0.012(7)
O27 0.019(7) 0.011(6) 0.027(8) -0.007(5) -0.003(6) 0.005(5)
O7 0.028(8) 0.014(7) 0.030(8) 0.000(6) 0.006(7) -0.009(6)
O29 0.037(11) 0.056(12) 0.020(8) 0.004(8) 0.011(7) -0.008(9)
O15 0.028(9) 0.039(9) 0.025(8) 0.011(7) 0.008(7) -0.005(7)
O31 0.039(11) 0.027(9) 0.037(10) 0.001(7) 0.005(8) -0.011(7)
O2 0.026(9) 0.040(9) 0.021(8) 0.001(6) -0.009(7) 0.015(7)
O33 0.030(9) 0.037(9) 0.023(8) 0.010(7) -0.005(7) -0.011(7)
O17 0.045(11) 0.026(8) 0.032(9) -0.003(7) 0.009(8) -0.010(8)
O35 0.019(8) 0.031(8) 0.026(8) -0.001(6) 0.010(6) 0.009(6)
O9 0.035(9) 0.027(8) 0.016(7) 0.000(6) 0.009(7) 0.008(6)
O19 0.040(11) 0.050(11) 0.019(8) -0.002(7) -0.012(7) -0.005(9)
O39 0.028(9) 0.017(7) 0.043(10) -0.010(7) 0.004(7) 0.005(6)
O5 0.036(11) 0.053(12) 0.046(12) 0.004(10) -0.004(9) -0.006(9)
O41 0.023(8) 0.047(10) 0.022(8) 0.006(7) -0.002(7) -0.005(7)
O21 0.051(13) 0.030(10) 0.059(13) 0.000(9) -0.017(11) -0.009(9)
O43 0.044(12) 0.039(10) 0.034(10) -0.007(8) -0.001(8) -0.008(8)
O11 0.025(10) 0.11(2) 0.029(10) -0.002(11) -0.009(8) -0.009(12)
O45 0.067(15) 0.017(8) 0.074(16) 0.001(9) 0.022(13) -0.008(8)
O23 0.025(10) 0.065(13) 0.031(10) 0.007(9) 0.015(8) -0.017(9)
O47 0.081(18) 0.048(13) 0.033(11) 0.003(9) 0.008(11) 0.022(12)
O3 0.026(10) 0.092(18) 0.030(10) 0.003(11) -0.001(8) 0.001(11)
O49 0.049(14) 0.055(14) 0.073(16) 0.003(12) 0.035(13) 0.031(11)
Cs5 0.139(13) 0.049(6) 0.107(10) -0.005(6) 0.011(10) -0.005(7)
Cs11 0.114(15) 0.124(15) 0.23(3) 0.058(16) 0.071(16) -0.025(12)
Cs3 0.20(2) 0.144(14) 0.074(8) -0.041(9) -0.066(11) 0.122(15)

loop_
_atom_type_symbol
_atom_type_description
_atom_type_scat_dispersion_real
_atom_type_scat_dispersion_imag
_atom_type_scat_source
H H 0.0000 0.0000 'International Tables Vol C Tables 4.2.6.8 and 6.1.1.4'
Cs Cs -0.3680 2.1192 'International Tables Vol C Tables 4.2.6.8 and 6.1.1.4'
O O 0.0106 0.0060 'International Tables Vol C Tables 4.2.6.8 and 6.1.1.4'
Sb Sb -0.5866 1.5461 'International Tables Vol C Tables 4.2.6.8 and 6.1.1.4'
W W -0.8490 6.8722 'International Tables Vol C Tables 4.2.6.8 and 6.1.1.4'

loop_
_geom_angle_atom_site_label_1
_geom_angle_atom_site_label_2
_geom_angle_atom_site_label_3
_geom_angle
_geom_angle_site_symmetry_1
_geom_angle_site_symmetry_3
_geom_angle_publ_flag
O10 W1 O32 84.5(7) . . ?
O10 W1 O27 85.0(6) . . ?
O18 W1 O10 87.9(7) . . ?
O18 W1 O32 160.8(7) . . ?
O18 W1 O27 87.7(6) . . ?
O18 W1 O9 94.5(7) . . ?
O32 W1 O27 74.1(6) . . ?
O50 W1 O10 101.2(8) . . ?
O50 W1 O18 103.4(8) . . ?
O50 W1 O32 95.3(8) . . ?
O50 W1 O27 167.4(7) . . ?
O50 W1 O9 98.2(7) . . ?
O9 W1 O10 159.4(7) . . ?
O9 W1 O32 86.7(7) . . ?
O9 W1 O27 74.7(6) . . ?
O1 W4 O6 87.1(7) . . ?
O1 W4 O8 85.5(6) . . ?
O1 W4 O26 156.0(7) . . ?
O6 W4 O8 72.8(5) . . ?
O26 W4 O6 76.6(7) . . ?
O26 W4 O8 73.0(7) . . ?
O34 W4 O1 102.5(9) . . ?
O34 W4 O6 97.2(7) . . ?
O34 W4 O8 167.0(8) . . ?
O34 W4 O26 97.0(9) . . ?
O34 W4 O38 103.3(8) . . ?
O38 W4 O1 100.9(7) . . ?
O38 W4 O6 155.7(7) . . ?
O38 W4 O8 84.9(6) . . ?
O38 W4 O26 88.0(7) . . ?
O14 W6 O12 85.1(6) . . ?
O33 W6 O12 73.6(6) . . ?
O33 W6 O14 86.0(7) . . ?
O39 W6 O12 74.0(7) . . ?
O39 W6 O14 159.0(7) . . ?
O39 W6 O33 90.2(8) . . ?
O39 W6 O41 91.3(8) . . ?
O41 W6 O12 87.6(6) . . ?
O41 W6 O14 85.4(7) . . ?
O41 W6 O33 160.0(7) . . ?
O23 W6 O12 170.2(8) . . ?
O23 W6 O14 100.1(9) . . ?
O23 W6 O33 98.3(8) . . ?
O23 W6 O39 100.9(9) . . ?
O23 W6 O41 100.9(8) . . ?
O1 W8 O18 77.7(6) . . ?
O16 W8 O1 79.8(7) . . ?
O16 W8 O18 81.3(6) . . ?
O36 W8 O1 167.3(7) . . ?
O36 W8 O16 97.2(8) . . ?
O36 W8 O18 89.6(7) . . ?
O36 W8 O25 95.1(8) . . ?
O25 W8 O1 85.2(7) . . ?
O25 W8 O16 161.4(7) . . ?
O25 W8 O18 84.8(6) . . ?
O29 W8 O1 92.0(8) . . ?
O29 W8 O16 92.9(8) . . ?
O29 W8 O18 168.9(7) . . ?
O29 W8 O36 100.6(9) . . ?
O29 W8 O25 98.5(8) . . ?
O6 W10 O8 71.1(6) . . ?
O25 W10 O6 82.9(7) . . ?
O25 W10 O8 82.7(6) . . ?
O25 W10 O13 154.8(7) . . ?
O13 W10 O6 81.0(7) . . ?
O13 W10 O8 73.9(6) . . ?
O17 W10 O6 88.5(7) . . ?
O17 W10 O8 159.1(7) . . ?
O17 W10 O25 99.8(8) . . ?
O17 W10 O13 99.0(8) . . ?
O3 W10 O6 167.4(8) . . ?
O3 W10 O8 96.3(8) . . ?
O3 W10 O25 96.0(9) . . ?
O3 W10 O13 95.6(9) . . ?
O3 W10 O17 104.0(9) . . ?
O14 W12 O27 86.4(6) . . ?
O14 W12 O7 87.5(7) . . ?
O32 W12 O14 159.9(7) . . ?
O32 W12 O27 73.6(6) . . ?
O32 W12 O7 88.1(7) . . ?
O32 W12 O2 90.6(7) . . ?
O7 W12 O27 73.8(6) . . ?
O2 W12 O14 87.3(7) . . ?
O2 W12 O27 87.9(7) . . ?
O2 W12 O7 161.3(7) . . ?
O45 W12 O14 99.4(9) . . ?
O45 W12 O32 100.4(9) . . ?
O45 W12 O27 166.8(9) . . ?
O45 W12 O7 94.5(10) . . ?
O45 W12 O2 104.1(11) . . ?
O20 W14 O12 86.5(6) . . ?
O20 W14 O33 84.1(8) . . ?
O15 W14 O12 86.3(7) . . ?
O15 W14 O20 85.9(8) . . ?
O15 W14 O33 159.0(7) . . ?
O33 W14 O12 74.7(6) . . ?
O35 W14 O12 73.3(6) . . ?
O35 W14 O20 159.7(7) . . ?
O35 W14 O15 93.6(8) . . ?
O35 W14 O33 89.4(8) . . ?
O43 W14 O12 167.5(8) . . ?
O43 W14 O20 103.4(8) . . ?
O43 W14 O15 101.9(9) . . ?
O43 W14 O33 98.4(8) . . ?
O43 W14 O35 96.5(9) . . ?
O20 W7 O27 89.1(6) . . ?
O20 W7 O7 88.5(7) . . ?
O20 W7 O9 160.9(7) . . ?
O22 W7 O20 90.0(8) . . ?
O22 W7 O27 85.9(6) . . ?
O22 W7 O7 160.7(7) . . ?
O22 W7 O9 90.1(7) . . ?
O44 W7 O20 100.8(8) . . ?
O44 W7 O22 102.6(9) . . ?
O44 W7 O27 166.8(7) . . ?
O44 W7 O7 96.6(9) . . ?
O44 W7 O9 97.7(8) . . ?
O7 W7 O27 74.9(6) . . ?
O7 W7 O9 85.1(7) . . ?
O9 W7 O27 71.9(6) . . ?
O22 W2 O38 77.8(6) . . ?
O24 W2 O22 85.3(8) . . ?
O24 W2 O38 85.9(7) . . ?
O24 W2 O15 162.9(7) . . ?
O40 W2 O22 166.3(8) . . ?
O40 W2 O24 97.6(9) . . ?
O40 W2 O38 89.1(8) . . ?
O40 W2 O15 93.2(9) . . ?
O15 W2 O22 81.2(8) . . ?
O15 W2 O38 81.2(6) . . ?
O19 W2 O22 89.9(8) . . ?
O19 W2 O24 94.7(9) . . ?
O19 W2 O38 167.5(7) . . ?
O19 W2 O40 103.2(9) . . ?
O19 W2 O15 95.6(9) . . ?
O4 W9 O42 91.3(7) . . ?
O4 W9 O48 75.1(6) . . ?
O10 W9 O4 86.2(7) . . ?
O10 W9 O42 159.5(7) . . ?
O10 W9 O48 86.8(6) . . ?
O16 W9 O4 160.4(7) . . ?
O16 W9 O10 88.0(7) . . ?
O16 W9 O42 87.7(8) . . ?
O16 W9 O48 85.9(6) . . ?
O28 W9 O4 97.7(8) . . ?
O28 W9 O10 100.3(9) . . ?
O28 W9 O16 101.8(9) . . ?
O28 W9 O42 100.2(9) . . ?
O28 W9 O48 169.6(8) . . ?
O42 W9 O48 72.9(7) . . ?
O46 W5 O12 86.7(6) . . ?
O46 W5 O35 157.5(7) . . ?
O46 W5 O39 85.4(8) . . ?
O35 W5 O12 71.8(6) . . ?
O35 W5 O39 81.4(7) . . ?
O39 W5 O12 71.7(6) . . ?
O5 W5 O12 90.8(9) . . ?
O5 W5 O46 94.8(10) . . ?
O5 W5 O35 92.4(9) . . ?
O5 W5 O39 162.4(9) . . ?
O5 W5 O49 104.1(12) . . ?
O49 W5 O12 162.1(9) . . ?
O49 W5 O46 101.6(11) . . ?
O49 W5 O35 97.3(10) . . ?
O49 W5 O39 93.0(10) . . ?
O4 W11 O48 72.6(6) . . ?
O4 W11 O2 82.1(7) . . ?
O30 W11 O4 94.3(8) . . ?
O30 W11 O48 72.8(7) . . ?
O30 W11 O2 157.5(8) . . ?
O30 W11 O41 89.8(8) . . ?
O2 W11 O48 84.9(7) . . ?
O41 W11 O4 156.3(7) . . ?
O41 W11 O48 86.4(6) . . ?
O41 W11 O2 85.2(7) . . ?
O21 W11 O4 101.7(10) . . ?
O21 W11 O30 102.7(9) . . ?
O21 W11 O48 172.1(9) . . ?
O21 W11 O2 99.8(9) . . ?
O21 W11 O41 100.2(10) . . ?
O24 W3 O8 82.8(6) . . ?
O24 W3 O26 82.7(7) . . ?
O24 W3 O13 155.1(7) . . ?
O26 W3 O8 71.1(6) . . ?
O13 W3 O8 73.6(6) . . ?
O13 W3 O26 82.7(7) . . ?
O11 W3 O8 161.1(11) . . ?
O11 W3 O24 102.0(9) . . ?
O11 W3 O26 91.2(11) . . ?
O11 W3 O13 98.2(9) . . ?
O47 W3 O8 97.3(10) . . ?
O47 W3 O24 93.3(10) . . ?
O47 W3 O26 168.1(11) . . ?
O47 W3 O13 97.0(10) . . ?
O47 W3 O11 100.6(14) . . ?
O30 W13 O48 72.3(7) . . ?
O42 W13 O30 84.0(8) . . ?
O42 W13 O48 72.3(7) . . ?
O46 W13 O30 81.2(8) . . ?
O46 W13 O42 156.8(7) . . ?
O46 W13 O48 86.1(7) . . ?
O31 W13 O30 162.3(8) . . ?
O31 W13 O42 92.7(9) . . ?
O31 W13 O46 96.0(9) . . ?
O31 W13 O48 90.1(8) . . ?
O37 W13 O30 93.0(9) . . ?
O37 W13 O42 97.1(9) . . ?
O37 W13 O46 101.5(9) . . ?
O37 W13 O48 162.4(8) . . ?
O37 W13 O31 104.6(10) . . ?
O48 Sb1 O12 90.7(6) . . ?
O48 Sb1 O27 90.8(6) . . ?
O27 Sb1 O12 92.4(6) . . ?
W4 O1 W8 144.9(9) . . ?
W11 O4 W9 120.5(8) . . ?
W4 O6 W10 111.0(7) . . ?
W4 O8 H8 117.6 . . ?
W10 O8 W4 103.7(6) . . ?
W10 O8 W3 94.1(5) . . ?
W10 O8 H8 117.6 . . ?
W3 O8 W4 102.7(6) . . ?
W3 O8 H8 117.6 . . ?
W9 O10 W1 149.7(10) . . ?
W14 O12 W6 93.0(5) . . ?
W5 O12 W6 95.4(6) . . ?
W5 O12 W14 95.9(6) . . ?
Sb1 O12 W6 135.9(7) . . ?
Sb1 O12 W14 115.9(7) . . ?
Sb1 O12 W5 112.7(7) . . ?
W12 O14 W6 151.3(9) . . ?
W9 O16 W8 131.0(9) . . ?
W1 O18 W8 131.6(8) . . ?
W7 O20 W14 147.8(10) . . ?
W7 O22 W2 131.0(9) . . ?
W3 O24 W2 152.3(10) . . ?
W4 O26 W3 112.1(7) . . ?
W11 O30 W13 119.6(10) . . ?
W12 O32 W1 117.8(8) . . ?
W4 O38 W2 144.6(9) . . ?
W9 O42 W13 118.1(9) . . ?
W5 O46 W13 140.7(12) . . ?
W9 O48 W11 91.5(5) . . ?
W13 O48 W9 96.5(6) . . ?
W13 O48 W11 95.3(5) . . ?
Sb1 O48 W9 115.5(7) . . ?
Sb1 O48 W11 137.4(7) . . ?
Sb1 O48 W13 112.4(7) . . ?
W10 O25 W8 153.7(10) . . ?
W10 O13 W3 116.3(8) . . ?
W1 O27 W12 94.5(5) . . ?
W1 O27 W7 96.3(5) . . ?
W7 O27 W12 93.1(5) . . ?
Sb1 O27 W1 116.5(7) . . ?
Sb1 O27 W12 134.8(7) . . ?
Sb1 O27 W7 113.6(6) . . ?
W12 O7 W7 118.0(8) . . ?
W14 O15 W2 135.8(10) . . ?
W12 O2 W11 150.6(10) . . ?
W6 O33 W14 118.6(8) . . ?
W14 O35 W5 118.7(8) . . ?
W1 O9 W7 117.0(8) . . ?
W6 O39 W5 118.7(9) . . ?
W11 O41 W6 153.4(10) . . ?

loop_
_geom_bond_atom_site_label_1
_geom_bond_atom_site_label_2
_geom_bond_distance
_geom_bond_site_symmetry_2
_geom_bond_publ_flag
W1 O10 1.950(15) . ?
W1 O18 1.796(16) . ?
W1 O32 2.032(15) . ?
W1 O50 1.763(16) . ?
W1 O27 2.199(15) . ?
W1 O9 1.944(17) . ?
W4 O1 1.828(16) . ?
W4 O6 2.100(16) . ?
W4 O8 2.256(16) . ?
W4 O26 2.072(19) . ?
W4 O34 1.758(19) . ?
W4 O38 1.809(14) . ?
W6 O12 2.339(16) . ?
W6 O14 1.938(16) . ?
W6 O33 1.915(17) . ?
W6 O39 1.840(15) . ?
W6 O41 1.907(17) . ?
W6 O23 1.778(18) . ?
W8 O1 2.147(16) . ?
W8 O16 1.971(17) . ?
W8 O18 2.211(17) . ?
W8 O36 1.759(14) . ?
W8 O25 1.933(17) . ?
W8 O29 1.76(2) . ?
W10 O6 2.203(15) . ?
W10 O8 2.251(14) . ?
W10 O25 1.899(18) . ?
W10 O13 1.936(16) . ?
W10 O17 1.772(18) . ?
W10 O3 1.73(3) . ?
W12 O14 1.903(16) . ?
W12 O32 1.869(16) . ?
W12 O27 2.347(14) . ?
W12 O7 1.955(18) . ?
W12 O2 1.891(15) . ?
W12 O45 1.752(19) . ?
W14 O12 2.259(16) . ?
W14 O20 1.962(18) . ?
W14 O15 1.901(17) . ?
W14 O33 1.963(17) . ?
W14 O35 1.895(15) . ?
W14 O43 1.71(2) . ?
W7 O20 1.910(18) . ?
W7 O22 1.858(16) . ?
W7 O44 1.694(18) . ?
W7 O27 2.290(15) . ?
W7 O7 1.971(15) . ?
W7 O9 1.981(15) . ?
W2 O22 2.112(16) . ?
W2 O24 1.941(19) . ?
W2 O38 2.143(16) . ?
W2 O40 1.796(18) . ?
W2 O15 1.958(19) . ?
W2 O19 1.737(19) . ?
W9 O4 1.916(16) . ?
W9 O10 1.913(14) . ?
W9 O16 1.907(16) . ?
W9 O28 1.684(19) . ?
W9 O42 1.924(19) . ?
W9 O48 2.268(16) . ?
W5 O12 2.247(15) . ?
W5 O46 1.93(2) . ?
W5 O35 1.993(17) . ?
W5 O39 2.100(17) . ?
W5 O5 1.74(2) . ?
W5 O49 1.742(19) . ?
W11 O4 1.913(16) . ?
W11 O30 1.863(19) . ?
W11 O48 2.373(15) . ?
W11 O2 1.957(16) . ?
W11 O41 1.906(17) . ?
W11 O21 1.77(2) . ?
W3 O8 2.256(16) . ?
W3 O24 1.908(19) . ?
W3 O26 2.18(2) . ?
W3 O13 1.948(16) . ?
W3 O11 1.74(2) . ?
W3 O47 1.72(2) . ?
W13 O30 2.078(19) . ?
W13 O42 1.994(19) . ?
W13 O46 1.938(17) . ?
W13 O48 2.238(15) . ?
W13 O31 1.714(19) . ?
W13 O37 1.71(2) . ?
Sb1 O12 2.036(15) . ?
Sb1 O48 2.011(15) . ?
Sb1 O27 2.013(13) . ?
O8 H8 0.9800 . ?

loop_
_geom_torsion_atom_site_label_1
_geom_torsion_atom_site_label_2
_geom_torsion_atom_site_label_3
_geom_torsion_atom_site_label_4
_geom_torsion
_geom_torsion_site_symmetry_1
_geom_torsion_site_symmetry_2
_geom_torsion_site_symmetry_3
_geom_torsion_site_symmetry_4
_geom_torsion_publ_flag
O1 W4 O38 W2 126.1(14) . . . . ?
O4 W11 O30 W13 -70.3(11) . . . . ?
O6 W4 O1 W8 38.6(15) . . . . ?
O6 W4 O38 W2 19(3) . . . . ?
O6 W10 O25 W8 -41(2) . . . . ?
O8 W4 O1 W8 -34.4(15) . . . . ?
O8 W4 O38 W2 41.7(14) . . . . ?
O8 W10 O25 W8 31(2) . . . . ?
O10 W1 O18 W8 -39.0(10) . . . . ?
O12 W6 O39 W5 4.3(8) . . . . ?
O12 W14 O35 W5 -4.9(8) . . . . ?
O14 W6 O39 W5 -2(3) . . . . ?
O14 W12 O32 W1 3(3) . . . . ?
O14 W12 O2 W11 25(2) . . . . ?
O20 W14 O35 W5 -8(3) . . . . ?
O20 W7 O22 W2 38.5(12) . . . . ?
O26 W4 O1 W8 -8(3) . . . . ?
O26 W4 O38 W2 -31.4(15) . . . . ?
O32 W1 O18 W8 -106(2) . . . . ?
O32 W12 O2 W11 -135(2) . . . . ?
O34 W4 O1 W8 135.3(15) . . . . ?
O34 W4 O38 W2 -128.1(15) . . . . ?
O38 W4 O1 W8 -118.3(16) . . . . ?
O44 W7 O22 W2 -62.6(13) . . . . ?
O48 W11 O30 W13 0.0(9) . . . . ?
O50 W1 O18 W8 62.0(11) . . . . ?
O13 W10 O25 W8 9(3) . . . . ?
O27 W1 O18 W8 -124.1(10) . . . . ?
O27 W12 O32 W1 -0.8(7) . . . . ?
O27 W12 O2 W11 -62(2) . . . . ?
O27 W7 O22 W2 127.6(12) . . . . ?
O7 W12 O32 W1 -74.4(9) . . . . ?
O7 W12 O2 W11 -50(4) . . . . ?
O7 W7 O22 W2 124.0(19) . . . . ?
O15 W14 O35 W5 80.1(10) . . . . ?
O2 W12 O32 W1 86.9(10) . . . . ?
O2 W11 O30 W13 9(3) . . . . ?
O33 W6 O39 W5 77.2(11) . . . . ?
O33 W14 O35 W5 -79.0(10) . . . . ?
O17 W10 O25 W8 -128(2) . . . . ?
O9 W1 O18 W8 161.5(10) . . . . ?
O9 W7 O22 W2 -160.6(12) . . . . ?
O41 W6 O39 W5 -82.9(11) . . . . ?
O41 W11 O30 W13 86.3(11) . . . . ?
O21 W11 O30 W13 -173.3(12) . . . . ?
O43 W14 O35 W5 -177.5(10) . . . . ?
O45 W12 O32 W1 -168.7(12) . . . . ?
O45 W12 O2 W11 124(2) . . . . ?
O23 W6 O39 W5 175.7(11) . . . . ?
O3 W10 O25 W8 126(2) . . . . ?

loop_
_smtbx_masks_void_nr
_smtbx_masks_void_average_x
_smtbx_masks_void_average_y
_smtbx_masks_void_average_z
_smtbx_masks_void_volume
_smtbx_masks_void_count_electrons
_smtbx_masks_void_content
1 -0.041 0.236 0.742 124.7 20.0 ?
2 0.027 0.333 0.490 13.5 8.6 ?
3 0.041 0.736 0.758 124.7 14.5 ?
4 -0.027 0.833 0.010 13.5 6.3 ?
5 0.190 0.742 -0.007 7.2 0.2 ?
6 0.310 0.258 0.493 7.2 1.2 ?
7 0.459 0.264 0.258 124.7 23.8 ?
8 0.541 0.764 0.242 124.7 16.9 ?
9 0.473 0.667 0.990 13.5 4.5 ?
10 0.527 0.167 0.510 13.5 6.1 ?
11 0.690 0.758 0.007 7.2 0.0 ?
12 0.810 0.242 0.507 7.2 1.2 ?
